data_2203729
loop_
_publ_author_name
'Rademeyer, Melanie'

_publ_section_title
;
 Anilinium nitrate
;
_journal_issue 6
_journal_name_full 'Acta Crystallographica Section E'
_journal_page_first o958
_journal_page_last o960
_journal_paper_doi 10.1107/S1600536804010827
_journal_volume 60
_journal_year 2004
_chemical_formula_iupac 'C6 H8 N 1+, N O3 1-'
_chemical_formula_moiety 'C6 H8 N 1+, N O3 1-'
_chemical_formula_sum 'C6 H8 N2 O3'
_chemical_formula_weight 156.14
_chemical_name_systematic
;
Anilinium nitrate
;
_space_group_IT_number 61
_symmetry_cell_setting orthorhombic
_symmetry_space_group_name_Hall '-P 2ac 2ab'
_symmetry_space_group_name_H-M 'P b c a'
_atom_sites_solution_hydrogens geom
_atom_sites_solution_primary direct
_atom_sites_solution_secondary difmap
_audit_creation_method SHELXL-97
_cell_angle_alpha 90.00
_cell_angle_beta 90.00
_cell_angle_gamma 90.00
_cell_formula_units_Z 8
_cell_length_a 9.255(4)
_cell_length_b 10.161(4)
_cell_length_c 16.188(5)
_cell_measurement_reflns_used 833
_cell_measurement_temperature 293(2)
_cell_measurement_theta_max 31
_cell_measurement_theta_min 2
_cell_volume 1522.3(10)
_computing_cell_refinement 'CrysAlis CCD'
_computing_data_collection 'CrysAlis CCD (Oxford Diffraction, 2003)'
_computing_data_reduction 'CrysAlis RED (Oxford Diffraction, 2003)'
_computing_molecular_graphics 'ORTEP-3 for Windows (Farrugia, 1997)'
_computing_publication_material 'PLATON (Spek, 2000) and WinGX (Farrugia, 1999)'
_computing_structure_refinement 'SHELXL97 (Sheldrick, 1997)'
_computing_structure_solution 'SHELXS97 (Sheldrick, 1997)'
_diffrn_ambient_temperature 293(2)
_diffrn_measured_fraction_theta_full 0.993
_diffrn_measured_fraction_theta_max 0.769
_diffrn_measurement_device_type 'Oxford Excalibur2'
_diffrn_measurement_method \w-2\q
_diffrn_radiation_monochromator graphite
_diffrn_radiation_source 'fine-focus sealed tube'
_diffrn_radiation_type MoK\a
_diffrn_radiation_wavelength 0.71073
_diffrn_reflns_av_R_equivalents 0.0419
_diffrn_reflns_av_sigmaI/netI 0.0391
_diffrn_reflns_limit_h_max 14
_diffrn_reflns_limit_h_min -13
_diffrn_reflns_limit_k_max 12
_diffrn_reflns_limit_k_min -13
_diffrn_reflns_limit_l_max 23
_diffrn_reflns_limit_l_min -23
_diffrn_reflns_number 13740
_diffrn_reflns_theta_full 25.00
_diffrn_reflns_theta_max 34.37
_diffrn_reflns_theta_min 4.76
_diffrn_standards_decay_% 0
_diffrn_standards_interval_count 0
_diffrn_standards_interval_time 0
_diffrn_standards_number 0
_exptl_absorpt_coefficient_mu 0.111
_exptl_absorpt_correction_type none
_exptl_crystal_colour 'light brown'
_exptl_crystal_density_diffrn 1.369
_exptl_crystal_density_method 'not measured'
_exptl_crystal_description block
_exptl_crystal_F_000 656
_exptl_crystal_size_max 0.40
_exptl_crystal_size_mid 0.20
_exptl_crystal_size_min 0.20
_refine_diff_density_max 0.168
_refine_diff_density_min -0.192
_refine_ls_extinction_method none
_refine_ls_goodness_of_fit_ref 1.055
_refine_ls_hydrogen_treatment mixed
_refine_ls_matrix_type full
_refine_ls_number_parameters 112
_refine_ls_number_reflns 2485
_refine_ls_number_restraints 0
_refine_ls_restrained_S_all 1.055
_refine_ls_R_factor_all 0.1342
_refine_ls_R_factor_gt 0.0550
_refine_ls_shift/su_max 0.002
_refine_ls_shift/su_mean 0.000
_refine_ls_structure_factor_coef Fsqd
_refine_ls_weighting_details 'calc w = 1/[\s^2^(Fo^2^)+(0.0769P)^2^] where P = (Fo^2^+2Fc^2^)/3'
_refine_ls_weighting_scheme calc
_refine_ls_wR_factor_gt 0.1319
_refine_ls_wR_factor_ref 0.1716
_reflns_number_gt 1306
_reflns_number_total 2485
_reflns_threshold_expression I>2\s(I)
_cod_data_source_file ci6376.cif
_cod_data_source_block I
_cod_original_cell_volume 1522.4(10)
_cod_database_code 2203729
_cod_database_fobs_code 2203729

loop_
_symmetry_equiv_pos_as_xyz
'x, y, z'
'-x+1/2, -y, z+1/2'
'-x, y+1/2, -z+1/2'
'x+1/2, -y+1/2, -z'
'-x, -y, -z'
'x-1/2, y, -z-1/2'
'x, -y-1/2, z-1/2'
'-x-1/2, y-1/2, z'

loop_
_atom_site_label
_atom_site_fract_x
_atom_site_fract_y
_atom_site_fract_z
_atom_site_U_iso_or_equiv
_atom_site_adp_type
_atom_site_calc_flag
_atom_site_refinement_flags
_atom_site_occupancy
_atom_site_type_symbol
N1 0.11480(17) 0.14873(18) 1.15203(9) 0.0464(4) Uani d . 1 N
H1A 0.145(2) 0.066(2) 1.1676(12) 0.055(5) Uiso d . 1 H
H1B 0.156(2) 0.223(2) 1.1730(13) 0.070(7) Uiso d . 1 H
H1C 0.031(2) 0.164(2) 1.1759(12) 0.064(6) Uiso d . 1 H
N2 0.86466(13) 0.17165(16) 0.74697(9) 0.0490(4) Uani d . 1 N
C1 0.11168(15) 0.15727(17) 1.06176(10) 0.0444(4) Uani d . 1 C
O1 0.78123(13) 0.12482(13) 0.79900(8) 0.0602(4) Uani d . 1 O
O2 0.94309(13) 0.08799(15) 0.71502(8) 0.0656(4) Uani d . 1 O
O3 0.86432(12) 0.30163(14) 0.73030(10) 0.0668(4) Uani d . 1 O
C6 0.17875(19) 0.0579(2) 1.01585(11) 0.0589(5) Uani d . 1 C
H6 0.2235 -0.0129 1.0417 0.071 Uiso calc R 1 H
C4 0.1083(2) 0.1778(3) 0.89290(13) 0.0820(8) Uani d . 1 C
H4 0.1087 0.1847 0.8356 0.098 Uiso calc R 1 H
C2 0.0417(2) 0.2668(2) 1.02483(12) 0.0616(5) Uani d . 1 C
H2 -0.0024 0.3310 1.0570 0.074 Uiso calc R 1 H
C5 0.1763(2) 0.0684(3) 0.93062(13) 0.0777(7) Uani d . 1 C
H5 0.2192 0.0038 0.8982 0.093 Uiso calc R 1 H
C3 0.0410(2) 0.2752(3) 0.93939(14) 0.0805(7) Uani d . 1 C
H3 -0.0042 0.3456 0.9133 0.097 Uiso calc R 1 H

loop_
_atom_site_aniso_label
_atom_site_aniso_U_11
_atom_site_aniso_U_22
_atom_site_aniso_U_33
_atom_site_aniso_U_12
_atom_site_aniso_U_13
_atom_site_aniso_U_23
N1 0.0420(7) 0.0568(10) 0.0402(8) 0.0002(7) 0.0023(6) 0.0003(7)
N2 0.0362(6) 0.0688(11) 0.0419(8) -0.0006(7) -0.0027(6) 0.0053(7)
C1 0.0343(7) 0.0595(11) 0.0394(9) -0.0112(7) 0.0011(6) 0.0007(8)
O1 0.0464(7) 0.0741(10) 0.0601(8) 0.0031(6) 0.0144(5) 0.0137(6)
O2 0.0482(7) 0.0854(10) 0.0632(9) 0.0146(6) 0.0124(6) -0.0003(7)
O3 0.0527(7) 0.0661(10) 0.0815(10) 0.0024(6) 0.0114(6) 0.0159(7)
C6 0.0425(9) 0.0807(13) 0.0534(11) 0.0016(9) 0.0049(8) -0.0044(9)
C4 0.0484(11) 0.155(2) 0.0425(11) -0.0250(13) 0.0019(8) 0.0016(13)
C2 0.0558(10) 0.0761(14) 0.0529(11) 0.0060(9) -0.0019(9) 0.0040(10)
C5 0.0497(10) 0.129(2) 0.0541(12) -0.0087(12) 0.0134(9) -0.0235(12)
C3 0.0618(12) 0.120(2) 0.0592(14) -0.0012(13) -0.0112(10) 0.0244(13)

loop_
_atom_type_symbol
_atom_type_description
_atom_type_scat_dispersion_real
_atom_type_scat_dispersion_imag
_atom_type_scat_source
C C 0.0033 0.0016 'International Tables Vol C Tables 4.2.6.8 and 6.1.1.4'
H H 0.0000 0.0000 'International Tables Vol C Tables 4.2.6.8 and 6.1.1.4'
N N 0.0061 0.0033 'International Tables Vol C Tables 4.2.6.8 and 6.1.1.4'
O O 0.0106 0.0060 'International Tables Vol C Tables 4.2.6.8 and 6.1.1.4'

loop_
_geom_angle_atom_site_label_1
_geom_angle_atom_site_label_2
_geom_angle_atom_site_label_3
_geom_angle
C1 N1 H1A 109.5(12)
C1 N1 H1B 109.4(13)
H1A N1 H1B 121.9(19)
C1 N1 H1C 114.2(13)
H1A N1 H1C 107.8(18)
H1B N1 H1C 93.4(18)
O2 N2 O1 112.84(15)
O2 N2 O3 126.40(14)
O1 N2 O3 120.76(14)
C6 C1 C2 122.99(16)
C6 C1 N1 118.60(16)
C2 C1 N1 118.41(16)
C5 C6 C1 117.80(19)
C5 C6 H6 121.1
C1 C6 H6 121.1
C3 C4 C5 121.6(2)
C3 C4 H4 119.2
C5 C4 H4 119.2
C3 C2 C1 118.08(19)
C3 C2 H2 121.0
C1 C2 H2 121.0
C6 C5 C4 119.9(2)
C6 C5 H5 120.1
C4 C5 H5 120.1
C2 C3 C4 119.6(2)
C2 C3 H3 120.2
C4 C3 H3 120.2

loop_
_geom_bond_atom_site_label_1
_geom_bond_atom_site_label_2
_geom_bond_distance
N1 C1 1.464(2)
N1 H1A 0.92(2)
N1 H1B 0.91(2)
N1 H1C 0.88(2)
N2 O2 1.2318(19)
N2 O1 1.2377(17)
N2 O3 1.348(2)
C1 C6 1.399(2)
C1 C2 1.419(3)
C6 C5 1.384(3)
C6 H6 0.93
C4 C3 1.390(3)
C4 C5 1.416(4)
C4 H4 0.93
C2 C3 1.386(3)
C2 H2 0.93
C5 H5 0.93
C3 H3 0.93

loop_
_geom_hbond_atom_site_label_D
_geom_hbond_atom_site_label_H
_geom_hbond_atom_site_label_A
_geom_hbond_site_symmetry_A
_geom_hbond_distance_DH
_geom_hbond_distance_HA
_geom_hbond_distance_DA
_geom_hbond_angle_DHA
N1 H1A O1 5_657 0.92(2) 2.13(2) 3.046(2) 179(2)
N1 H1A O2 5_657 0.92(2) 2.59(2) 3.272(2) 131(2)
N1 H1C O3 7_466 0.88(2) 1.81(2) 2.689(2) 177(2)
N1 H1B O1 4_457 0.91(2) 1.99(2) 2.880(2) 167(2)
N1 H1B O3 4_457 0.91(2) 2.50(2) 3.036(2) 118(2)

loop_
_cod_related_entry_id
_cod_related_entry_database
_cod_related_entry_code
1 ChemSpider 20148217
